data_4062596
_journal_name_full Organometallics
_journal_paper_doi 10.1021/om034312x
_journal_year 2004
_chemical_formula_moiety 'C62 H63 P4 Pt3 S2 +, Cl O4 -, C H2 Cl2'
_chemical_formula_sum 'C63 H65 Cl3 O4 P4 Pt3 S2'
_chemical_formula_weight 1765.77
_space_group_IT_number 11
_symmetry_cell_setting monoclinic
_symmetry_space_group_name_Hall '-P 2yb'
_symmetry_space_group_name_H-M 'P 1 21/m 1'
_cell_angle_alpha 90.00
_cell_angle_beta 106.160(2)
_cell_angle_gamma 90.00
_cell_formula_units_Z 2
_cell_length_a 12.8372(12)
_cell_length_b 14.8717(14)
_cell_length_c 19.6316(19)
_cell_measurement_temperature 120(2)
_cell_volume 3599.8(6)
_diffrn_ambient_temperature 120(2)
_exptl_crystal_density_diffrn 1.629
_cod_original_sg_symbol_H-M 'P 21/m'
_cod_database_code 4062596

loop_
_symmetry_equiv_pos_as_xyz
'x, y, z'
'-x, y+1/2, -z'
'-x, -y, -z'
'x, -y-1/2, z'

loop_
_atom_site_label
_atom_site_type_symbol
_atom_site_fract_x
_atom_site_fract_y
_atom_site_fract_z
_atom_site_U_iso_or_equiv
_atom_site_adp_type
_atom_site_occupancy
_atom_site_symmetry_multiplicity
_atom_site_calc_flag
_atom_site_refinement_flags
_atom_site_disorder_assembly
_atom_site_disorder_group
Pt1 Pt 0.365549(18) 0.2500 -0.190661(11) 0.02007(6) Uani 1 2 d S . .
Pt2 Pt 0.420426(19) 0.2500 -0.339802(12) 0.02261(6) Uani 1 2 d S . .
Pt3 Pt 0.18687(2) 0.2500 -0.337435(14) 0.03483(8) Uani 1 2 d S . .
S1 S 0.32794(9) 0.35347(7) -0.28548(6) 0.0252(2) Uani 1 1 d . . .
P1 P 0.38892(9) 0.36177(8) -0.11013(6) 0.0258(2) Uani 1 1 d . . .
P2 P 0.49329(10) 0.36228(9) -0.38842(6) 0.0292(2) Uani 1 1 d . . .
C1 C 0.4496(4) 0.4641(3) -0.1339(2) 0.0348(11) Uani 1 1 d . . .
C2 C 0.3876(6) 0.5404(4) -0.1578(3) 0.0510(15) Uani 1 1 d . . .
H2 H 0.3124 0.5411 -0.1610 0.061 Uiso 1 1 calc R . .
C3 C 0.4374(8) 0.6160(4) -0.1770(4) 0.071(2) Uani 1 1 d . . .
H3 H 0.3955 0.6686 -0.1925 0.085 Uiso 1 1 calc R . .
C4 C 0.5437(8) 0.6162(4) -0.1740(3) 0.069(2) Uani 1 1 d . . .
H4 H 0.5763 0.6684 -0.1869 0.082 Uiso 1 1 calc R . .
C5 C 0.6037(7) 0.5409(5) -0.1522(4) 0.0616(19) Uani 1 1 d . . .
H5 H 0.6783 0.5402 -0.1506 0.074 Uiso 1 1 calc R . .
C6 C 0.5564(5) 0.4645(4) -0.1320(3) 0.0438(13) Uani 1 1 d . . .
H6 H 0.5991 0.4123 -0.1169 0.053 Uiso 1 1 calc R . .
C7 C 0.2607(4) 0.3975(4) -0.0964(3) 0.0370(11) Uani 1 1 d . . .
C8 C 0.2581(6) 0.4567(5) -0.0418(4) 0.065(2) Uani 1 1 d . . .
H8 H 0.3241 0.4777 -0.0106 0.078 Uiso 1 1 calc R . .
C9 C 0.1591(7) 0.4855(7) -0.0326(5) 0.090(3) Uani 1 1 d . . .
H9 H 0.1572 0.5287 0.0027 0.108 Uiso 1 1 calc R . .
C10 C 0.0630(6) 0.4494(7) -0.0764(5) 0.089(3) Uani 1 1 d . . .
H10 H -0.0045 0.4648 -0.0685 0.107 Uiso 1 1 calc R . .
C11 C 0.0653(5) 0.3918(6) -0.1312(4) 0.075(3) Uani 1 1 d . . .
H11 H -0.0004 0.3696 -0.1620 0.090 Uiso 1 1 calc R . .
C12 C 0.1639(4) 0.3667(4) -0.1409(3) 0.0483(15) Uani 1 1 d . . .
H12 H 0.1652 0.3275 -0.1788 0.058 Uiso 1 1 calc R . .
C13 C 0.4756(4) 0.3360(3) -0.0213(2) 0.0311(10) Uani 1 1 d . . .
H13A H 0.5515 0.3306 -0.0234 0.037 Uiso 1 1 calc R . .
H13B H 0.4724 0.3869 0.0106 0.037 Uiso 1 1 calc R . .
C14 C 0.4449(6) 0.2500 0.0107(3) 0.0332(15) Uani 1 2 d S . .
H14A H 0.3655 0.2500 0.0041 0.040 Uiso 1 2 calc SR . .
H14B H 0.4808 0.2500 0.0623 0.040 Uiso 1 2 calc SR . .
C15 C 0.6217(4) 0.4056(4) -0.3357(3) 0.0362(11) Uani 1 1 d . . .
C16 C 0.6755(5) 0.4716(5) -0.3623(4) 0.0540(16) Uani 1 1 d . . .
H16 H 0.6457 0.4934 -0.4092 0.065 Uiso 1 1 calc R . .
C17 C 0.7729(6) 0.5063(6) -0.3206(5) 0.073(2) Uani 1 1 d . . .
H17 H 0.8083 0.5529 -0.3387 0.087 Uiso 1 1 calc R . .
C18 C 0.8188(5) 0.4735(5) -0.2527(4) 0.066(2) Uani 1 1 d . . .
H18 H 0.8872 0.4955 -0.2255 0.080 Uiso 1 1 calc R . .
C19 C 0.7661(5) 0.4099(5) -0.2251(4) 0.0544(16) Uani 1 1 d . . .
H19 H 0.7958 0.3899 -0.1777 0.065 Uiso 1 1 calc R . .
C20 C 0.6674(4) 0.3739(4) -0.2667(3) 0.0404(12) Uani 1 1 d . . .
H20 H 0.6319 0.3280 -0.2480 0.048 Uiso 1 1 calc R . .
C21 C 0.4061(4) 0.4607(3) -0.4073(2) 0.0307(10) Uani 1 1 d . . .
C22 C 0.4272(4) 0.5369(3) -0.3645(3) 0.0352(10) Uani 1 1 d . . .
H22 H 0.4916 0.5401 -0.3264 0.042 Uiso 1 1 calc R . .
C23 C 0.3551(5) 0.6077(4) -0.3772(3) 0.0435(12) Uani 1 1 d . . .
H23 H 0.3704 0.6591 -0.3474 0.052 Uiso 1 1 calc R . .
C24 C 0.2617(5) 0.6054(4) -0.4320(3) 0.0443(13) Uani 1 1 d . . .
H24 H 0.2127 0.6547 -0.4404 0.053 Uiso 1 1 calc R . .
C25 C 0.2400(5) 0.5297(4) -0.4752(3) 0.0465(14) Uani 1 1 d . . .
H25 H 0.1757 0.5275 -0.5135 0.056 Uiso 1 1 calc R . .
C26 C 0.3114(4) 0.4568(4) -0.4629(3) 0.0402(12) Uani 1 1 d . . .
H26 H 0.2954 0.4050 -0.4922 0.048 Uiso 1 1 calc R . .
C27 C 0.5166(5) 0.3360(4) -0.4744(3) 0.0402(12) Uani 1 1 d . . .
H27A H 0.4456 0.3299 -0.5104 0.048 Uiso 1 1 calc R . .
H27B H 0.5555 0.3868 -0.4888 0.048 Uiso 1 1 calc R . .
C28 C 0.5818(7) 0.2500 -0.4739(5) 0.0455(19) Uani 1 2 d S . .
H28A H 0.6102 0.2500 -0.5159 0.055 Uiso 1 2 calc SR . .
H28B H 0.6447 0.2500 -0.4311 0.055 Uiso 1 2 calc SR . .
C29 C 0.0704(11) 0.1806(10) -0.4128(8) 0.055(3) Uani 0.50 1 d PU . -1
C30 C 0.0420(9) 0.1777(8) -0.3501(6) 0.043(2) Uani 0.50 1 d PU . -1
C31 C -0.0492(10) 0.2309(10) -0.3313(9) 0.063(4) Uani 0.50 1 d PU . -1
C32 C -0.0772(13) 0.3255(9) -0.3587(8) 0.060(3) Uani 0.50 1 d PU . -1
C33 C 0.0137(11) 0.3920(9) -0.3493(7) 0.054(3) Uani 0.50 1 d PU . -1
C34 C 0.0890(8) 0.3679(7) -0.3892(6) 0.036(2) Uani 0.50 1 d PU . -1
C35 C 0.0491(7) 0.3443(8) -0.4673(5) 0.034(2) Uani 0.50 1 d PU . -1
C36 C 0.0114(9) 0.247(3) -0.4808(5) 0.060(4) Uani 1 2 d SU . -1
Cl1 Cl 0.22278(17) 0.7500 0.05530(12) 0.0518(5) Uani 1 2 d SDU . .
O1 O 0.3151(5) 0.7500 0.1174(3) 0.0638(18) Uani 1 2 d SDU A .
O2 O 0.1461(9) 0.6829(9) 0.0672(7) 0.073(4) Uani 0.50 1 d PDU A -1
O3 O 0.2590(8) 0.7143(7) -0.0034(5) 0.088(4) Uani 0.50 1 d PDU A -1
O4 O 0.1740(13) 0.8333(8) 0.0402(7) 0.120(7) Uani 0.50 1 d PDU A -1
C37 C 0.2485(12) 0.2500 0.3112(7) 0.095(4) Uani 1 2 d S . .
H37A H 0.2196 0.3040 0.2827 0.114 Uiso 0.50 1 calc PR . .
H37B H 0.2196 0.1960 0.2827 0.114 Uiso 0.50 1 calc PR . .
Cl2 Cl 0.2097(3) 0.2500 0.39042(19) 0.0873(9) Uani 1 2 d S . .
Cl3 Cl 0.3960(3) 0.2500 0.33493(16) 0.0931(11) Uani 1 2 d S . .
C91 C -0.0390(8) 1.0176(8) -0.3764(6) 0.042(2) Uani 0.50 1 d P . .
C92 C 0.0212(9) 0.9380(9) -0.3687(14) 0.092(9) Uani 0.50 1 d P . .
C93 C 0.099(3) 0.9325(15) -0.3212(19) 0.174(17) Uani 0.50 1 d P . .
C94 C 0.086(4) 0.794(3) -0.1640(16) 0.23(2) Uani 0.50 1 d P . .
C95 C -0.007(2) 0.828(2) -0.1984(15) 0.134(12) Uani 0.50 1 d P . .
C96 C 0.0766(11) 0.9237(13) -0.2334(12) 0.095(7) Uani 0.50 1 d P . .
C97 C -0.1141(14) 0.7500 -0.0332(12) 0.154(8) Uani 1 2 d S . .
C98 C -0.1792(18) 0.7500 -0.1144(14) 0.200(12) Uani 1 2 d S . .
C99 C 0.1907(11) 0.7500 -0.2917(9) 0.129(7) Uani 1 2 d S . .

loop_
_atom_site_aniso_label
_atom_site_aniso_U_11
_atom_site_aniso_U_22
_atom_site_aniso_U_33
_atom_site_aniso_U_23
_atom_site_aniso_U_13
_atom_site_aniso_U_12
Pt1 0.02646(11) 0.01770(10) 0.01565(10) 0.000 0.00521(8) 0.000
Pt2 0.03086(12) 0.02148(11) 0.01614(10) 0.000 0.00762(8) 0.000
Pt3 0.02794(13) 0.05072(17) 0.02335(12) 0.000 0.00300(10) 0.000
S1 0.0375(6) 0.0196(5) 0.0192(5) 0.0024(4) 0.0092(4) 0.0023(4)
P1 0.0347(6) 0.0229(5) 0.0185(5) -0.0023(4) 0.0050(4) -0.0004(4)
P2 0.0386(6) 0.0293(6) 0.0221(5) 0.0018(5) 0.0123(5) -0.0029(5)
C1 0.055(3) 0.024(2) 0.022(2) -0.0053(19) 0.005(2) -0.008(2)
C2 0.078(4) 0.025(3) 0.038(3) -0.002(2) -0.002(3) -0.001(3)
C3 0.139(8) 0.023(3) 0.041(3) 0.007(3) 0.010(4) -0.009(4)
C4 0.142(7) 0.031(3) 0.036(3) -0.007(3) 0.031(4) -0.038(4)
C5 0.094(5) 0.048(4) 0.052(4) -0.010(3) 0.035(4) -0.030(4)
C6 0.062(3) 0.032(3) 0.042(3) -0.004(2) 0.022(3) -0.012(2)
C7 0.039(3) 0.037(3) 0.035(3) -0.008(2) 0.011(2) 0.006(2)
C8 0.057(4) 0.076(5) 0.060(4) -0.039(4) 0.016(3) -0.002(3)
C9 0.083(6) 0.114(8) 0.084(6) -0.054(6) 0.042(5) 0.007(5)
C10 0.057(4) 0.128(8) 0.084(6) -0.049(6) 0.021(4) 0.028(5)
C11 0.045(3) 0.113(7) 0.059(4) -0.029(5) 0.004(3) 0.032(4)
C12 0.042(3) 0.057(4) 0.044(3) -0.019(3) 0.010(3) 0.014(3)
C13 0.040(2) 0.031(2) 0.0188(19) -0.0021(18) 0.0025(18) -0.0051(19)
C14 0.047(4) 0.033(4) 0.018(3) 0.000 0.006(3) 0.000
C15 0.037(3) 0.036(3) 0.037(3) -0.002(2) 0.013(2) -0.005(2)
C16 0.049(3) 0.061(4) 0.053(4) 0.015(3) 0.016(3) -0.016(3)
C17 0.056(4) 0.078(5) 0.082(5) 0.021(4) 0.016(4) -0.032(4)
C18 0.042(3) 0.084(5) 0.068(5) 0.011(4) 0.004(3) -0.022(3)
C19 0.041(3) 0.070(5) 0.047(3) 0.001(3) 0.003(3) -0.006(3)
C20 0.041(3) 0.043(3) 0.037(3) 0.002(2) 0.010(2) -0.005(2)
C21 0.040(2) 0.030(2) 0.024(2) 0.0044(19) 0.0116(19) -0.0039(19)
C22 0.042(3) 0.030(2) 0.031(2) 0.000(2) 0.005(2) -0.003(2)
C23 0.053(3) 0.031(3) 0.045(3) 0.001(2) 0.011(3) 0.000(2)
C24 0.049(3) 0.036(3) 0.050(3) 0.010(3) 0.016(3) 0.003(2)
C25 0.041(3) 0.052(4) 0.042(3) 0.011(3) 0.005(2) -0.002(3)
C26 0.051(3) 0.040(3) 0.029(2) 0.002(2) 0.008(2) -0.011(2)
C27 0.056(3) 0.041(3) 0.029(2) 0.006(2) 0.022(2) 0.000(2)
C28 0.060(5) 0.044(4) 0.042(4) 0.000 0.031(4) 0.000
C29 0.051(7) 0.048(7) 0.066(8) -0.002(6) 0.017(6) -0.022(6)
C30 0.039(5) 0.042(6) 0.044(5) -0.015(5) 0.004(5) -0.015(4)
C31 0.042(5) 0.058(10) 0.095(10) 0.021(8) 0.029(6) 0.012(6)
C32 0.080(9) 0.032(6) 0.068(9) -0.008(6) 0.020(8) -0.010(5)
C33 0.064(7) 0.049(7) 0.046(6) -0.003(6) 0.013(6) 0.003(5)
C34 0.038(5) 0.027(5) 0.035(5) -0.005(4) -0.005(4) 0.015(4)
C35 0.028(4) 0.045(5) 0.026(4) 0.011(4) 0.000(4) 0.002(4)
C36 0.058(6) 0.066(8) 0.048(5) -0.011(8) 0.000(4) -0.035(12)
Cl1 0.0475(11) 0.0544(12) 0.0490(11) 0.000 0.0057(9) 0.000
O1 0.054(3) 0.065(4) 0.059(4) 0.000 -0.007(3) 0.000
O2 0.059(6) 0.083(9) 0.069(9) -0.016(6) 0.004(5) -0.024(5)
O3 0.066(6) 0.129(13) 0.067(5) -0.025(6) 0.016(5) 0.002(6)
O4 0.188(18) 0.050(6) 0.078(11) 0.004(7) -0.034(9) 0.049(8)
C37 0.113(11) 0.108(11) 0.069(8) 0.000 0.033(8) 0.000
Cl2 0.116(3) 0.076(2) 0.082(2) 0.000 0.048(2) 0.000
Cl3 0.097(2) 0.134(3) 0.0541(15) 0.000 0.0293(16) 0.000
C91 0.036(5) 0.038(6) 0.049(6) -0.010(5) 0.010(5) 0.001(4)
C92 0.025(5) 0.023(6) 0.24(3) 0.013(9) 0.050(10) 0.011(4)
C93 0.31(4) 0.064(13) 0.26(4) 0.038(19) 0.26(4) 0.06(2)
C94 0.40(6) 0.22(5) 0.11(2) 0.03(2) 0.17(3) 0.13(4)
C95 0.100(16) 0.21(4) 0.11(2) 0.00(2) 0.066(16) -0.011(19)
C96 0.039(7) 0.107(14) 0.143(17) -0.069(13) 0.033(9) -0.003(8)
C97 0.092(12) 0.23(3) 0.129(16) 0.000 0.018(12) 0.000
C98 0.133(18) 0.33(4) 0.17(2) 0.000 0.096(18) 0.000
C99 0.070(8) 0.23(2) 0.103(12) 0.000 0.055(8) 0.000

loop_
_geom_bond_atom_site_label_1
_geom_bond_atom_site_label_2
_geom_bond_distance
_geom_bond_site_symmetry_2
_geom_bond_publ_flag
Pt1 S1 2.3592(11) . ?
Pt1 S1 2.3592(11) 4_565 ?
Pt1 P1 2.2558(11) . ?
Pt1 P1 2.2558(11) 4_565 ?
Pt2 S1 2.3705(11) . ?
Pt2 S1 2.3705(11) 4_565 ?
Pt2 P2 2.2519(12) . ?
Pt2 P2 2.2519(12) 4_565 ?
Pt3 S1 2.3789(11) . ?
Pt3 S1 2.3789(11) 4_565 ?
Pt3 C29 2.064(13) . ?
Pt3 C30 2.103(10) . ?
Pt3 C34 2.230(10) . ?
P1 C1 1.829(5) . ?
P1 C7 1.819(5) . ?
P1 C13 1.830(5) . ?
P2 C15 1.804(5) . ?
P2 C21 1.817(5) . ?
P2 C27 1.837(5) . ?
C1 C2 1.391(8) . ?
C1 C6 1.361(8) . ?
C2 C3 1.396(9) . ?
C3 C4 1.349(11) . ?
C4 C5 1.359(11) . ?
C5 C6 1.395(8) . ?
C7 C8 1.394(8) . ?
C7 C12 1.384(8) . ?
C8 C9 1.399(10) . ?
C9 C10 1.401(12) . ?
C10 C11 1.382(10) . ?
C11 C12 1.383(8) . ?
C13 C14 1.524(6) . ?
C14 C13 1.524(6) 4_565 ?
C15 C16 1.383(7) . ?
C15 C20 1.400(8) . ?
C16 C17 1.389(9) . ?
C17 C18 1.387(10) . ?
C18 C19 1.361(9) . ?
C19 C20 1.408(8) . ?
C21 C22 1.391(7) . ?
C21 C26 1.390(7) . ?
C22 C23 1.378(7) . ?
C23 C24 1.370(8) . ?
C24 C25 1.390(9) . ?
C25 C26 1.397(8) . ?
C27 C28 1.526(7) . ?
C28 C27 1.526(7) 4_565 ?
C29 C30 1.378(18) . ?
C29 C36 1.66(3) . ?
C30 C31 1.541(17) . ?
C31 C32 1.51(2) . ?
C32 C33 1.501(19) . ?
C33 C34 1.448(17) . ?
C34 C35 1.517(14) . ?
C35 C36 1.53(4) . ?
Cl1 O1 1.445(6) . ?
Cl1 O2 1.465(9) . ?
Cl1 O3 1.458(8) . ?
Cl1 O4 1.382(9) . ?
C37 Cl2 1.761(13) . ?
C37 Cl3 1.820(15) . ?
